data_7009740
loop_
_publ_author_name
'Hynes, Michael J.'
'Maubert, Beatrice'
'McKee, Vickie'
'Town, Raewyn M.'
'Nelson, Jane'

_publ_section_title
;
 Protonated azacryptate hosts for nitrate and perchlorate
;
_journal_issue 16
_journal_name_full 'Journal of the Chemical Society, Dalton Transactions'
_journal_page_first 2853
_journal_paper_doi 10.1039/b003249m
_journal_year 2000
_chemical_formula_sum 'C36 H64 N14 O20'
_chemical_formula_weight 1013.01
_chemical_name_systematic
; 
 ? 
;
_space_group_IT_number 2
_symmetry_space_group_name_Hall '-P 1'
_symmetry_space_group_name_H-M 'P -1'
_atom_sites_solution_hydrogens geom
_atom_sites_solution_primary direct
_atom_sites_solution_secondary difmap
_audit_creation_method SHELXL-97
_cell_angle_alpha 80.453(2)
_cell_angle_beta 84.666(2)
_cell_angle_gamma 62.182(2)
_cell_formula_units_Z 2
_cell_length_a 10.1676(8)
_cell_length_b 10.3453(8)
_cell_length_c 25.510(2)
_cell_measurement_temperature 150(2)
_cell_volume 2340.0(3)
_computing_structure_refinement 'SHELXL-97 (Sheldrick, 1997)'
_computing_structure_solution 'SHELXS-97 (Sheldrick, 1990)'
_diffrn_ambient_temperature 150(2)
_diffrn_measured_fraction_theta_full 0.973
_diffrn_measured_fraction_theta_max 0.973
_diffrn_radiation_monochromator graphite
_diffrn_radiation_source 'fine-focus sealed tube'
_diffrn_radiation_wavelength 0.69230
_diffrn_reflns_av_R_equivalents 0.0364
_diffrn_reflns_av_sigmaI/netI 0.0595
_diffrn_reflns_limit_h_max 13
_diffrn_reflns_limit_h_min -13
_diffrn_reflns_limit_k_max 13
_diffrn_reflns_limit_k_min -13
_diffrn_reflns_limit_l_max 34
_diffrn_reflns_limit_l_min -33
_diffrn_reflns_number 21993
_diffrn_reflns_theta_full 27.50
_diffrn_reflns_theta_max 27.50
_diffrn_reflns_theta_min 2.19
_exptl_absorpt_coefficient_mu 0.118
_exptl_crystal_density_diffrn 1.438
_exptl_crystal_density_method 'not measured'
_exptl_crystal_F_000 1076
_refine_diff_density_max 0.436
_refine_diff_density_min -0.232
_refine_diff_density_rms 0.045
_refine_ls_extinction_method none
_refine_ls_goodness_of_fit_ref 1.024
_refine_ls_hydrogen_treatment mixed
_refine_ls_matrix_type full
_refine_ls_number_parameters 640
_refine_ls_number_reflns 11319
_refine_ls_number_restraints 0
_refine_ls_restrained_S_all 1.024
_refine_ls_R_factor_all 0.0582
_refine_ls_R_factor_gt 0.0441
_refine_ls_shift/su_max 0.000
_refine_ls_shift/su_mean 0.000
_refine_ls_structure_factor_coef Fsqd
_refine_ls_weighting_details 'calc w=1/[\s^2^(Fo^2^)+(0.0741P)^2^+0.0000P] where P=(Fo^2^+2Fc^2^)/3'
_refine_ls_weighting_scheme calc
_refine_ls_wR_factor_gt 0.1238
_refine_ls_wR_factor_ref 0.1272
_reflns_number_gt 8787
_reflns_number_total 11319
_reflns_threshold_expression >2sigma(I)
_cod_data_source_file b003249m.txt
_cod_data_source_block complex3
_cod_original_cell_volume 2339.9(3)
_cod_database_code 7009740

loop_
_symmetry_equiv_pos_as_xyz
'x, y, z'
'-x, -y, -z'

loop_
_atom_site_label
_atom_site_type_symbol
_atom_site_fract_x
_atom_site_fract_y
_atom_site_fract_z
_atom_site_U_iso_or_equiv
_atom_site_adp_type
_atom_site_occupancy
_atom_site_symmetry_multiplicity
_atom_site_calc_flag
_atom_site_refinement_flags
_atom_site_disorder_assembly
_atom_site_disorder_group
N1 N 0.95467(11) 0.27261(11) 0.43552(4) 0.0205(2) Uani 1 1 d . . .
C1A C 0.83218(15) 0.25590(15) 0.46640(5) 0.0237(3) Uani 1 1 d . . .
H1A1 H 0.7491 0.3552 0.4695 0.028 Uiso 1 1 calc R . .
H1A2 H 0.8671 0.2067 0.5027 0.028 Uiso 1 1 calc R . .
C2A C 0.77432(15) 0.16789(14) 0.44243(5) 0.0244(3) Uani 1 1 d . . .
H2A1 H 0.8595 0.0812 0.4297 0.029 Uiso 1 1 calc R . .
H2A2 H 0.7204 0.1313 0.4703 0.029 Uiso 1 1 calc R . .
N3A N 0.67253(12) 0.25779(12) 0.39726(4) 0.0239(2) Uani 1 1 d . . .
C3A C 0.62533(15) 0.16680(14) 0.37154(5) 0.0256(3) Uani 1 1 d . . .
H3A1 H 0.5755 0.1230 0.3985 0.031 Uiso 1 1 calc R . .
H3A2 H 0.7145 0.0850 0.3580 0.031 Uiso 1 1 calc R . .
C4A C 0.52126(14) 0.25579(14) 0.32641(5) 0.0229(2) Uani 1 1 d . . .
C5A C 0.38056(15) 0.36807(15) 0.33559(5) 0.0260(3) Uani 1 1 d . . .
H5A H 0.3515 0.3936 0.3704 0.031 Uiso 1 1 calc R . .
C6A C 0.28220(15) 0.44318(15) 0.29394(6) 0.0283(3) Uani 1 1 d . . .
H6A H 0.1868 0.5213 0.3003 0.034 Uiso 1 1 calc R . .
C7A C 0.32263(15) 0.40458(15) 0.24316(5) 0.0266(3) Uani 1 1 d . . .
H7A H 0.2535 0.4533 0.2151 0.032 Uiso 1 1 calc R . .
C8A C 0.46422(15) 0.29458(14) 0.23340(5) 0.0231(2) Uani 1 1 d . . .
C9A C 0.56350(14) 0.22122(14) 0.27504(5) 0.0238(3) Uani 1 1 d . . .
H9A H 0.6609 0.1469 0.2683 0.029 Uiso 1 1 calc R . .
C10A C 0.51297(15) 0.25229(14) 0.17846(5) 0.0249(3) Uani 1 1 d . . .
H10A H 0.6085 0.1605 0.1806 0.030 Uiso 1 1 calc R . .
H10B H 0.4380 0.2329 0.1639 0.030 Uiso 1 1 calc R . .
N4A N 0.53140(12) 0.37194(12) 0.14216(4) 0.0221(2) Uani 1 1 d . . .
C11A C 0.59203(15) 0.32809(15) 0.08893(5) 0.0238(3) Uani 1 1 d . . .
H11A H 0.5200 0.3109 0.0713 0.029 Uiso 1 1 calc R . .
H11B H 0.6855 0.2343 0.0935 0.029 Uiso 1 1 calc R . .
C12A C 0.62251(14) 0.44469(15) 0.05391(5) 0.0237(3) Uani 1 1 d . . .
H12A H 0.6254 0.4306 0.0163 0.028 Uiso 1 1 calc R . .
H12B H 0.5396 0.5432 0.0583 0.028 Uiso 1 1 calc R . .
N2 N 0.76358(12) 0.44126(12) 0.06592(4) 0.0210(2) Uani 1 1 d . . .
C1B C 1.09451(14) 0.13646(14) 0.44830(5) 0.0244(3) Uani 1 1 d . . .
H1B1 H 1.0745 0.0506 0.4513 0.029 Uiso 1 1 calc R . .
H1B2 H 1.1284 0.1372 0.4834 0.029 Uiso 1 1 calc R . .
C2B C 1.21848(14) 0.11701(15) 0.40768(5) 0.0254(3) Uani 1 1 d . . .
H2B1 H 1.2142 0.2143 0.3942 0.031 Uiso 1 1 calc R . .
H2B2 H 1.3156 0.0533 0.4249 0.031 Uiso 1 1 calc R . .
N3B N 1.20646(12) 0.04924(13) 0.36216(5) 0.0261(2) Uani 1 1 d . . .
C3B C 1.33038(16) 0.02526(18) 0.32270(6) 0.0333(3) Uani 1 1 d . . .
H3B1 H 1.4254 -0.0481 0.3396 0.040 Uiso 1 1 calc R . .
H3B2 H 1.3360 0.1190 0.3120 0.040 Uiso 1 1 calc R . .
C4B C 1.31127(14) -0.02843(16) 0.27376(6) 0.0274(3) Uani 1 1 d . . .
C5B C 1.34182(16) -0.17435(16) 0.27403(6) 0.0309(3) Uani 1 1 d . . .
H5B H 1.3720 -0.2422 0.3059 0.037 Uiso 1 1 calc R . .
C6B C 1.32817(17) -0.22083(16) 0.22765(6) 0.0323(3) Uani 1 1 d . . .
H6B H 1.3470 -0.3200 0.2281 0.039 Uiso 1 1 calc R . .
C7B C 1.28731(15) -0.12356(16) 0.18067(6) 0.0296(3) Uani 1 1 d . . .
H7B H 1.2798 -0.1566 0.1490 0.036 Uiso 1 1 calc R . .
C8B C 1.25732(14) 0.02225(15) 0.17993(6) 0.0264(3) Uani 1 1 d . . .
C9B C 1.26670(14) 0.06914(15) 0.22687(6) 0.0281(3) Uani 1 1 d . . .
H9B H 1.2422 0.1697 0.2269 0.034 Uiso 1 1 calc R . .
C10B C 1.22186(16) 0.12808(17) 0.12899(6) 0.0329(3) Uani 1 1 d . . .
H10E H 1.2253 0.2185 0.1351 0.039 Uiso 1 1 calc R . .
H10F H 1.2987 0.0824 0.1018 0.039 Uiso 1 1 calc R . .
N4B N 1.07295(12) 0.16935(13) 0.10857(4) 0.0252(2) Uani 1 1 d . . .
C11B C 1.03893(15) 0.27926(16) 0.05928(5) 0.0272(3) Uani 1 1 d . . .
H11C H 1.1145 0.2356 0.0314 0.033 Uiso 1 1 calc R . .
H11D H 1.0448 0.3672 0.0669 0.033 Uiso 1 1 calc R . .
C12B C 0.88532(15) 0.32642(16) 0.03866(5) 0.0266(3) Uani 1 1 d . . .
H12E H 0.8831 0.3636 0.0002 0.032 Uiso 1 1 calc R . .
H12F H 0.8678 0.2388 0.0426 0.032 Uiso 1 1 calc R . .
C1C C 0.96823(14) 0.39613(14) 0.45197(5) 0.0232(2) Uani 1 1 d . . .
H1A H 1.0675 0.3876 0.4408 0.028 Uiso 1 1 calc R . .
H1B H 0.9615 0.3879 0.4912 0.028 Uiso 1 1 calc R . .
C2C C 0.85010(15) 0.54690(14) 0.42875(5) 0.0242(3) Uani 1 1 d . . .
H2A H 0.7547 0.5435 0.4277 0.029 Uiso 1 1 calc R . .
H2B H 0.8356 0.6200 0.4522 0.029 Uiso 1 1 calc R . .
N3C N 0.89039(12) 0.59594(12) 0.37408(4) 0.0234(2) Uani 1 1 d . . .
C3C C 0.76518(15) 0.73643(15) 0.34942(5) 0.0295(3) Uani 1 1 d . . .
H3A H 0.7430 0.8155 0.3711 0.035 Uiso 1 1 calc R . .
H3B H 0.6751 0.7225 0.3497 0.035 Uiso 1 1 calc R . .
C4C C 0.80048(14) 0.78399(14) 0.29309(5) 0.0254(3) Uani 1 1 d . . .
C5C C 0.89788(15) 0.84526(15) 0.28204(6) 0.0292(3) Uani 1 1 d . . .
H5 H 0.9471 0.8535 0.3102 0.035 Uiso 1 1 calc R . .
C6C C 0.92336(16) 0.89430(16) 0.23001(6) 0.0318(3) Uani 1 1 d . . .
H6 H 0.9911 0.9346 0.2226 0.038 Uiso 1 1 calc R . .
C7C C 0.85021(15) 0.88460(15) 0.18876(5) 0.0283(3) Uani 1 1 d . . .
H7 H 0.8674 0.9190 0.1532 0.034 Uiso 1 1 calc R . .
C8C C 0.75165(14) 0.82463(14) 0.19927(5) 0.0252(3) Uani 1 1 d . . .
C9C C 0.73000(14) 0.77182(14) 0.25143(5) 0.0257(3) Uani 1 1 d . . .
H9 H 0.6662 0.7268 0.2587 0.031 Uiso 1 1 calc R . .
C10C C 0.66304(16) 0.82132(16) 0.15585(6) 0.0305(3) Uani 1 1 d . . .
H10C H 0.5812 0.8009 0.1721 0.037 Uiso 1 1 calc R . .
H10D H 0.6181 0.9195 0.1339 0.037 Uiso 1 1 calc R . .
N4C N 0.75559(13) 0.70753(13) 0.12098(5) 0.0263(2) Uani 1 1 d . . .
C11C C 0.66379(16) 0.70449(15) 0.07914(6) 0.0286(3) Uani 1 1 d . . .
H11E H 0.6193 0.8019 0.0567 0.034 Uiso 1 1 calc R . .
H11F H 0.5817 0.6859 0.0963 0.034 Uiso 1 1 calc R . .
C12C C 0.75594(16) 0.58623(15) 0.04450(5) 0.0262(3) Uani 1 1 d . . .
H12C H 0.7128 0.6177 0.0086 0.031 Uiso 1 1 calc R . .
H12D H 0.8581 0.5759 0.0409 0.031 Uiso 1 1 calc R . .
N11 N 0.90201(14) 0.33439(14) 0.31514(4) 0.0294(3) Uani 1 1 d . . .
O11 O 0.77447(11) 0.43512(12) 0.32274(4) 0.0344(2) Uani 1 1 d . . .
O12 O 0.92135(12) 0.20541(12) 0.31561(4) 0.0344(2) Uani 1 1 d . . .
O13 O 1.01092(12) 0.36108(12) 0.30959(4) 0.0342(2) Uani 1 1 d . . .
N21 N 0.81519(13) 0.38479(14) 0.18570(4) 0.0276(2) Uani 1 1 d . . .
O21 O 0.68635(11) 0.48618(11) 0.19164(4) 0.0304(2) Uani 1 1 d . . .
O22 O 0.83509(11) 0.25589(11) 0.18545(4) 0.0309(2) Uani 1 1 d . . .
O23 O 0.92237(11) 0.41379(13) 0.17769(4) 0.0364(2) Uani 1 1 d . . .
N31 N 1.41330(14) 0.18304(13) 0.51656(5) 0.0328(3) Uani 1 1 d . . .
O31 O 1.51001(14) 0.19207(15) 0.53991(6) 0.0527(3) Uani 1 1 d . . .
O32 O 1.35656(15) 0.10326(14) 0.53746(5) 0.0485(3) Uani 1 1 d . . .
O33 O 1.36863(17) 0.25886(15) 0.47240(5) 0.0527(3) Uani 1 1 d . . .
N41 N 0.63327(14) 0.06945(14) 0.02383(5) 0.0315(3) Uani 1 1 d . . .
O41 O 0.63458(14) 0.16588(14) -0.01259(5) 0.0455(3) Uani 1 1 d . . .
O42 O 0.75224(13) -0.04364(14) 0.03663(6) 0.0497(3) Uani 1 1 d . . .
O43 O 0.51495(12) 0.08743(12) 0.04771(5) 0.0388(3) Uani 1 1 d . . .
N51 N 0.16924(13) 0.59432(13) 0.10558(4) 0.0268(2) Uani 1 1 d . . .
O51 O 0.20530(16) 0.46363(13) 0.10416(6) 0.0537(3) Uani 1 1 d . . .
O52 O 0.26158(12) 0.62820(12) 0.12025(5) 0.0400(3) Uani 1 1 d . . .
O53 O 0.04309(11) 0.69498(13) 0.09115(4) 0.0354(2) Uani 1 1 d . . .
N61 N 1.13029(13) 0.74524(13) 0.39949(4) 0.0270(2) Uani 1 1 d . . .
O61 O 1.00924(14) 0.85575(14) 0.39682(5) 0.0515(3) Uani 1 1 d . . .
O62 O 1.24766(13) 0.75750(13) 0.40091(4) 0.0377(2) Uani 1 1 d . . .
O63 O 1.13942(12) 0.62019(12) 0.40177(5) 0.0377(2) Uani 1 1 d . . .
O1W O 1.07280(13) -0.04207(13) 0.06160(5) 0.0411(3) Uani 1 1 d . . .
O2W O 1.4601(3) 0.4689(2) 0.45489(10) 0.0325(5) Uani 0.50 1 d P . .
O2W' O 1.4972(3) 0.5170(3) 0.43628(11) 0.0444(6) Uani 0.50 1 d P . .
H3A1 H 0.5843 0.3367 0.4100 0.040 Uiso 1 1 d . . .
H3A2 H 0.7154 0.2948 0.3716 0.040 Uiso 1 1 d . . .
H4A1 H 0.5871 0.4046 0.1587 0.040 Uiso 1 1 d . . .
H4A2 H 0.4407 0.4541 0.1367 0.040 Uiso 1 1 d . . .
H3B1 H 1.1211 0.1055 0.3460 0.040 Uiso 1 1 d . . .
H3B2 H 1.2105 -0.0444 0.3744 0.040 Uiso 1 1 d . . .
H4B1 H 1.0786 0.0828 0.1000 0.040 Uiso 1 1 d . . .
H4B2 H 1.0049 0.2085 0.1336 0.040 Uiso 1 1 d . . .
H3C1 H 0.9722 0.6127 0.3758 0.040 Uiso 1 1 d . . .
H3C2 H 0.9167 0.5233 0.3534 0.040 Uiso 1 1 d . . .
H4C1 H 0.8006 0.6178 0.1418 0.040 Uiso 1 1 d . . .
H4C2 H 0.8207 0.7335 0.1038 0.040 Uiso 1 1 d . . .
H1WA H 1.0528 -0.1229 0.0718 0.040 Uiso 1 1 d . . .
H1WB H 1.1560 -0.0767 0.0390 0.040 Uiso 1 1 d . . .

loop_
_atom_site_aniso_label
_atom_site_aniso_U_11
_atom_site_aniso_U_22
_atom_site_aniso_U_33
_atom_site_aniso_U_23
_atom_site_aniso_U_13
_atom_site_aniso_U_12
N1 0.0219(5) 0.0198(5) 0.0186(5) -0.0018(4) -0.0020(4) -0.0087(4)
C1A 0.0263(6) 0.0270(6) 0.0183(6) -0.0045(5) 0.0012(5) -0.0127(5)
C2A 0.0256(6) 0.0235(6) 0.0236(6) -0.0007(5) -0.0032(5) -0.0113(5)
N3A 0.0266(5) 0.0223(5) 0.0245(5) -0.0026(4) -0.0023(4) -0.0124(5)
C3A 0.0294(6) 0.0223(6) 0.0278(6) -0.0034(5) -0.0031(5) -0.0138(5)
C4A 0.0255(6) 0.0229(6) 0.0251(6) -0.0023(5) -0.0011(5) -0.0154(5)
C5A 0.0285(6) 0.0259(6) 0.0264(6) -0.0057(5) 0.0043(5) -0.0149(6)
C6A 0.0229(6) 0.0258(7) 0.0328(7) -0.0044(5) 0.0041(5) -0.0092(5)
C7A 0.0248(6) 0.0271(7) 0.0274(6) 0.0003(5) -0.0016(5) -0.0127(6)
C8A 0.0275(6) 0.0229(6) 0.0233(6) -0.0033(5) 0.0012(5) -0.0157(5)
C9A 0.0234(6) 0.0216(6) 0.0282(6) -0.0039(5) 0.0014(5) -0.0121(5)
C10A 0.0309(7) 0.0214(6) 0.0242(6) -0.0026(5) 0.0007(5) -0.0138(5)
N4A 0.0241(5) 0.0223(5) 0.0224(5) -0.0034(4) -0.0004(4) -0.0126(4)
C11A 0.0272(6) 0.0255(6) 0.0229(6) -0.0065(5) 0.0008(5) -0.0147(5)
C12A 0.0268(6) 0.0271(6) 0.0201(6) -0.0015(5) -0.0046(5) -0.0145(5)
N2 0.0242(5) 0.0227(5) 0.0185(5) -0.0019(4) -0.0011(4) -0.0130(4)
C1B 0.0259(6) 0.0215(6) 0.0230(6) -0.0005(5) -0.0044(5) -0.0085(5)
C2B 0.0222(6) 0.0238(6) 0.0296(7) -0.0059(5) -0.0031(5) -0.0089(5)
N3B 0.0247(5) 0.0259(6) 0.0305(6) -0.0086(4) 0.0033(4) -0.0131(5)
C3B 0.0271(7) 0.0414(8) 0.0381(8) -0.0167(6) 0.0084(6) -0.0193(6)
C4B 0.0222(6) 0.0305(7) 0.0333(7) -0.0115(5) 0.0072(5) -0.0143(6)
C5B 0.0295(7) 0.0288(7) 0.0338(7) -0.0036(5) 0.0051(6) -0.0142(6)
C6B 0.0354(7) 0.0235(7) 0.0409(8) -0.0081(6) 0.0063(6) -0.0161(6)
C7B 0.0293(7) 0.0298(7) 0.0341(7) -0.0100(6) 0.0045(5) -0.0162(6)
C8B 0.0197(6) 0.0265(7) 0.0345(7) -0.0036(5) 0.0012(5) -0.0123(5)
C9B 0.0222(6) 0.0222(6) 0.0417(8) -0.0090(5) 0.0043(5) -0.0112(5)
C10B 0.0251(7) 0.0347(8) 0.0420(8) 0.0029(6) -0.0033(6) -0.0186(6)
N4B 0.0235(5) 0.0265(6) 0.0273(5) -0.0044(4) 0.0031(4) -0.0133(5)
C11B 0.0265(6) 0.0293(7) 0.0273(6) -0.0032(5) 0.0046(5) -0.0151(6)
C12B 0.0299(7) 0.0309(7) 0.0211(6) -0.0078(5) 0.0019(5) -0.0148(6)
C1C 0.0263(6) 0.0222(6) 0.0218(6) -0.0025(5) -0.0044(5) -0.0111(5)
C2C 0.0257(6) 0.0229(6) 0.0222(6) -0.0038(5) -0.0003(5) -0.0095(5)
N3C 0.0243(5) 0.0207(5) 0.0230(5) -0.0018(4) -0.0019(4) -0.0086(4)
C3C 0.0262(6) 0.0241(7) 0.0275(7) 0.0003(5) -0.0017(5) -0.0036(5)
C4C 0.0238(6) 0.0193(6) 0.0264(6) -0.0013(5) -0.0011(5) -0.0049(5)
C5C 0.0272(7) 0.0263(7) 0.0326(7) -0.0037(5) -0.0059(5) -0.0103(6)
C6C 0.0265(7) 0.0320(7) 0.0379(8) -0.0024(6) 0.0007(6) -0.0153(6)
C7C 0.0270(6) 0.0254(7) 0.0274(7) -0.0014(5) 0.0030(5) -0.0091(6)
C8C 0.0244(6) 0.0193(6) 0.0271(6) -0.0047(5) -0.0019(5) -0.0055(5)
C9C 0.0237(6) 0.0221(6) 0.0299(7) -0.0020(5) -0.0004(5) -0.0099(5)
C10C 0.0278(7) 0.0287(7) 0..0307(7) -0.0068(5) -0.0039(5) -0.0081(6)
N4C 0.0272(6) 0.0291(6) 0.0264(5) -0.0051(4) 0.0004(4) -0.0159(5)
C11C 0.0326(7) 0.0237(6) 0.0304(7) -0.0013(5) -0.0092(5) -0.0131(6)
C12C 0.0342(7) 0.0276(7) 0.0210(6) 0.0011(5) -0.0019(5) -0.0189(6)
N11 0.0364(6) 0.0367(7) 0.0179(5) -0.0016(4) -0.0035(4) -0.0194(6)
O11 0.0306(5) 0.0334(6) 0.0345(5) 0.0004(4) -0.0064(4) -0.0115(5)
O12 0.0418(6) 0.0346(6) 0.0334(5) -0.0099(4) -0.0007(4) -0.0212(5)
O13 0.0367(6) 0.0420(6) 0.0302(5) -0.0042(4) 0.0017(4) -0.0241(5)
N21 0.0305(6) 0.0355(6) 0.0188(5) -0.0032(4) -0.0028(4) -0.0165(5)
O21 0.0295(5) 0.0326(5) 0.0282(5) -0.0083(4) 0.0020(4) -0.0126(4)
O22 0.0341(5) 0.0292(5) 0.0280(5) -0.0013(4) 0.0000(4) -0.0144(4)
O23 0.0307(5) 0.0468(6) 0.0395(6) -0.0097(5) -0.0022(4) -0.0229(5)
N31 0.0352(6) 0.0251(6) 0.0311(6) -0.0061(5) 0.0034(5) -0.0080(5)
O31 0.0430(7) 0.0481(7) 0.0596(8) -0.0036(6) -0.0124(6) -0.0141(6)
O32 0.0599(8) 0.0389(6) 0.0466(7) -0.0044(5) 0.0158(6) -0.0261(6)
O33 0.0829(10) 0.0494(7) 0.0324(6) 0.0052(5) -0.0113(6) -0.0375(7)
N41 0.0353(6) 0.0320(6) 0.0341(6) -0.0101(5) 0.0025(5) -0.0201(6)
O41 0.0519(7) 0.0495(7) 0.0382(6) 0.0016(5) 0.0034(5) -0.0290(6)
O42 0.0313(6) 0.0438(7) 0.0656(8) -0.0021(6) 0.0004(5) -0.0122(5)
O43 0.0354(6) 0.0374(6) 0.0477(6) -0.0122(5) 0.0106(5) -0.0203(5)
N51 0.0298(6) 0.0301(6) 0.0220(5) -0.0025(4) -0.0003(4) -0.0155(5)
O51 0.0692(9) 0.0318(6) 0.0706(9) 0.0006(6) -0.0272(7) -0.0298(6)
O52 0.0352(6) 0.0282(5) 0.0600(7) -0.0052(5) -0.0143(5) -0.0154(5)
O53 0.0248(5) 0.0445(6) 0.0329(5) -0.0041(4) 0.0002(4) -0.0130(5)
N61 0.0323(6) 0.0280(6) 0.0204(5) -0.0071(4) -0.0017(4) -0.0123(5)
O61 0.0426(7) 0.0373(6) 0.0613(8) -0.0231(6) -0.0187(6) 0.0009(5)
O62 0.0430(6) 0.0457(6) 0.0366(6) -0.0051(5) 0.0003(5) -0.0309(5)
O63 0.0335(5) 0.0285(5) 0.0551(7) -0.0105(5) -0.0016(5) -0.0159(5)
O1W 0.0500(7) 0.0372(6) 0.0448(6) -0.0140(5) 0.0086(5) -0.0264(5)
O2W 0.0304(11) 0.0253(11) 0.0380(13) -0.0041(9) -0.0026(9) -0.0095(9)
O2W' 0.0389(14) 0.0400(15) 0.0474(15) -0.0157(12) -0.0064(11) -0.0083(11)

loop_
_atom_type_symbol
_atom_type_description
_atom_type_scat_dispersion_real
_atom_type_scat_dispersion_imag
_atom_type_scat_source
C C 0.0033 0.0016 'International Tables Vol C Tables 4.2.6.8 and 6.1.1.4'
H H 0.0000 0.0000 'International Tables Vol C Tables 4.2.6.8 and 6.1.1.4'
N N 0.0061 0.0033 'International Tables Vol C Tables 4.2.6.8 and 6.1.1.4'
O O 0.0106 0.0060 'International Tables Vol C Tables 4.2.6.8 and 6.1.1.4'

loop_
_geom_angle_atom_site_label_1
_geom_angle_atom_site_label_2
_geom_angle_atom_site_label_3
_geom_angle
_geom_angle_site_symmetry_1
_geom_angle_site_symmetry_3
_geom_angle_publ_flag
C1A N1 C1B 108.59(10) . . ?
C1A N1 C1C 108.72(10) . . ?
C1B N1 C1C 108.16(10) . . ?
N1 C1A C2A 114.04(10) . . ?
N3A C2A C1A 112.11(11) . . ?
C3A N3A C2A 111.47(10) . . ?
N3A C3A C4A 112.27(10) . . ?
C5A C4A C9A 119.38(12) . . ?
C5A C4A C3A 120.83(12) . . ?
C9A C4A C3A 119.73(12) . . ?
C4A C5A C6A 120.13(12) . . ?
C7A C6A C5A 120.32(12) . . ?
C6A C7A C8A 119.89(12) . . ?
C7A C8A C9A 119.63(12) . . ?
C7A C8A C10A 121.28(12) . . ?
C9A C8A C10A 119.09(12) . . ?
C4A C9A C8A 120.58(12) . . ?
N4A C10A C8A 111.08(10) . . ?
C11A N4A C10A 112.26(10) . . ?
N4A C11A C12A 111.98(10) . . ?
N2 C12A C11A 113.36(10) . . ?
C12B N2 C12C 109.10(10) . . ?
C12B N2 C12A 108.08(10) . . ?
C12C N2 C12A 108.09(10) . . ?
N1 C1B C2B 113.99(10) . . ?
N3B C2B C1B 111.37(11) . . ?
C3B N3B C2B 111.94(10) . . ?
N3B C3B C4B 112.53(11) . . ?
C9B C4B C5B 119.17(13) . . ?
C9B C4B C3B 119.16(13) . . ?
C5B C4B C3B 121.63(14) . . ?
C6B C5B C4B 119.92(14) . . ?
C7B C6B C5B 120.52(13) . . ?
C6B C7B C8B 119.99(13) . . ?
C7B C8B C9B 119.16(13) . . ?
C7B C8B C10B 121.27(13) . . ?
C9B C8B C10B 119.50(13) . . ?
C4B C9B C8B 121.18(13) . . ?
N4B C10B C8B 112.54(11) . . ?
C10B N4B C11B 111.04(10) . . ?
N4B C11B C12B 111.90(10) . . ?
N2 C12B C11B 114.04(11) . . ?
N1 C1C C2C 113.44(10) . . ?
N3C C2C C1C 112.38(10) . . ?
C2C N3C C3C 111.57(10) . . ?
N3C C3C C4C 112.51(11) . . ?
C9C C4C C5C 119.26(12) . . ?
C9C C4C C3C 119.36(12) . . ?
C5C C4C C3C 121.33(13) . . ?
C6C C5C C4C 120.23(13) . . ?
C7C C6C C5C 120.14(13) . . ?
C6C C7C C8C 120.23(13) . . ?
C9C C8C C7C 119.23(12) . . ?
C9C C8C C10C 119.14(12) . . ?
C7C C8C C10C 121.58(12) . . ?
C4C C9C C8C 120.85(12) . . ?
N4C C10C C8C 112.45(11) . . ?
C10C N4C C11C 111.15(11) . . ?
N4C C11C C12C 111.55(11) . . ?
N2 C12C C11C 113.04(11) . . ?
O11 N11 O13 120.01(12) . . ?
O11 N11 O12 119.80(12) . . ?
O13 N11 O12 120.10(12) . . ?
O23 N21 O22 120.19(12) . . ?
O23 N21 O21 119.91(12) . . ?
O22 N21 O21 119.82(11) . . ?
O32 N31 O31 120.70(14) . . ?
O32 N31 O33 119.40(14) . . ?
O31 N31 O33 119.85(14) . . ?
O43 N41 O41 120.08(13) . . ?
O43 N41 O42 120.46(13) . . ?
O41 N41 O42 119.45(13) . . ?
O51 N51 O52 119.29(12) . . ?
O51 N51 O53 121.56(12) . . ?
O52 N51 O53 119.12(12) . . ?
O61 N61 O63 121.01(13) . . ?
O61 N61 O62 119.80(13) . . ?
O63 N61 O62 119.18(12) . . ?

loop_
_geom_bond_atom_site_label_1
_geom_bond_atom_site_label_2
_geom_bond_distance
_geom_bond_site_symmetry_2
_geom_bond_publ_flag
N1 C1A 1.4749(16) . ?
N1 C1B 1.4753(16) . ?
N1 C1C 1.4769(16) . ?
C1A C2A 1.5167(18) . ?
C2A N3A 1.4940(16) . ?
N3A C3A 1.4939(16) . ?
C3A C4A 1.5028(18) . ?
C4A C5A 1.3884(19) . ?
C4A C9A 1.3917(18) . ?
C5A C6A 1.390(2) . ?
C6A C7A 1.3878(19) . ?
C7A C8A 1.3884(19) . ?
C8A C9A 1.3929(18) . ?
C8A C10A 1.5076(18) . ?
C10A N4A 1.4929(16) . ?
N4A C11A 1.4892(16) . ?
C11A C12A 1.5130(18) . ?
C12A N2 1.4775(15) . ?
N2 C12B 1.4726(17) . ?
N2 C12C 1.4769(16) . ?
C1B C2B 1.5142(18) . ?
C2B N3B 1.4936(17) . ?
N3B C3B 1.4892(17) . ?
C3B C4B 1.510(2) . ?
C4B C9B 1.389(2) . ?
C4B C5B 1.391(2) . ?
C5B C6B 1.390(2) . ?
C6B C7B 1.387(2) . ?
C7B C8B 1.3896(19) . ?
C8B C9B 1.391(2) . ?
C8B C10B 1.5046(19) . ?
C10B N4B 1.4885(17) . ?
N4B C11B 1.4943(17) . ?
C11B C12B 1.5200(19) . ?
C1C C2C 1.5178(17) . ?
C2C N3C 1.4910(16) . ?
N3C C3C 1.4992(16) . ?
C3C C4C 1.5066(18) . ?
C4C C9C 1.3889(19) . ?
C4C C5C 1.392(2) . ?
C5C C6C 1.386(2) . ?
C6C C7C 1.386(2) . ?
C7C C8C 1.3915(19) . ?
C8C C9C 1.3905(18) . ?
C8C C10C 1.5057(19) . ?
C10C N4C 1.4900(18) . ?
N4C C11C 1.4950(17) . ?
C11C C12C 1.513(2) . ?
N11 O11 1.2506(16) . ?
N11 O13 1.2513(15) . ?
N11 O12 1.2528(16) . ?
N21 O23 1.2501(15) . ?
N21 O22 1.2529(16) . ?
N21 O21 1.2541(15) . ?
N31 O32 1.2408(17) . ?
N31 O31 1.2424(18) . ?
N31 O33 1.2490(17) . ?
N41 O43 1.2431(16) . ?
N41 O41 1.2495(16) . ?
N41 O42 1.2508(17) . ?
N51 O51 1.2307(16) . ?
N51 O52 1.2492(15) . ?
N51 O53 1.2566(15) . ?
N61 O61 1.2259(16) . ?
N61 O63 1.2448(16) . ?
N61 O62 1.2619(15) . ?
O2W O2W' 0.823(3) . ?

loop_
_geom_hbond_atom_site_label_D
_geom_hbond_atom_site_label_H
_geom_hbond_atom_site_label_A
_geom_hbond_distance_DH
_geom_hbond_distance_HA
_geom_hbond_distance_DA
_geom_hbond_angle_DHA
_geom_hbond_site_symmetry_A
N3A H3A1 O2W 0.96 1.85 2.769(3) 159.2 1_455
N3A H3A1 O2W' 0.96 1.86 2.730(3) 148.2 1_455
N3A H3A2 O11 0.89 2.02 2.8819(15) 162.8 .
N3A H3A2 O12 0.89 2.31 3.0244(15) 137.2 .
N4A H4A1 O21 0.94 1.90 2.8415(14) 175.4 .
N4A H4A1 O22 0.94 2.35 2.9882(15) 124.5 .
N4A H4A2 O52 0.92 1.89 2.8058(15) 175.1 .
N3B H3B1 O12 0.88 1.97 2.8384(16) 170.4 .
N3B H3B1 O13 0.88 2.39 3.0386(16) 130.4 .
N3B H3B2 O62 0.95 1.91 2.8582(16) 171.9 1_545
N4B H4B1 O1W 0.93 1.77 2.6632(16) 159.6 .
N4B H4B2 O22 0.89 1.99 2.8595(15) 164.1 .
N4B H4B2 O23 0.89 2.33 3.0350(16) 136.0 .
N3C H3C1 O63 0.93 1.92 2.8209(15) 162.1 .
N3C H3C2 O13 0.91 1.98 2.8781(16) 169.5 .
N3C H3C2 O11 0.91 2.28 2.9518(15) 129.8 .
N4C H4C1 O23 0.92 1.99 2.8968(16) 170.9 .
N4C H4C1 O21 0.92 2.33 2.9814(15) 127.5 .
N4C H4C2 O53 0.88 2.11 2.8992(15) 149.2 1_655
N4C H4C2 O42 0.88 2.48 3.0580(18) 123.8 1_565
O1W H1WA O53 0.94 1.91 2.8467(16) 171.5 1_645
O1W H1WA O52 0.94 2.64 3.2076(16) 119.0 1_645
O1W H1WB O41 0.93 1.99 2.8877(17) 161.8 2_755
O1W H1WB O42 0.93 2.47 3.1837(17) 133.4 2_755

loop_
_geom_torsion_atom_site_label_1
_geom_torsion_atom_site_label_2
_geom_torsion_atom_site_label_3
_geom_torsion_atom_site_label_4
_geom_torsion
_geom_torsion_site_symmetry_1
_geom_torsion_site_symmetry_2
_geom_torsion_site_symmetry_3
_geom_torsion_site_symmetry_4
_geom_torsion_publ_flag
C1B N1 C1A C2A -80.66(13) . . . . ?
C1C N1 C1A C2A 161.89(10) . . . . ?
N1 C1A C2A N3A -78.79(14) . . . . ?
C1A C2A N3A C3A 175.83(10) . . . . ?
C2A N3A C3A C4A 179.27(11) . . . . ?
N3A C3A C4A C5A -65.58(16) . . . . ?
N3A C3A C4A C9A 117.32(13) . . . . ?
C9A C4A C5A C6A 1.15(19) . . . . ?
C3A C4A C5A C6A -175.96(12) . . . . ?
C4A C5A C6A C7A 1.3(2) . . . . ?
C5A C6A C7A C8A -2.7(2) . . . . ?
C6A C7A C8A C9A 1.57(19) . . . . ?
C6A C7A C8A C10A -178.59(12) . . . . ?
C5A C4A C9A C8A -2.28(18) . . . . ?
C3A C4A C9A C8A 174.86(11) . . . . ?
C7A C8A C9A C4A 0.93(19) . . . . ?
C10A C8A C9A C4A -178.91(11) . . . . ?
C7A C8A C10A N4A 69.90(15) . . . . ?
C9A C8A C10A N4A -110.26(13) . . . . ?
C8A C10A N4A C11A 175.07(11) . . . . ?
C10A N4A C11A C12A -175..23(10) . . . . ?
N4A C11A C12A N2 79.70(13) . . . . ?
C11A C12A N2 C12B 82.21(13) . . . . ?
C11A C12A N2 C12C -159.84(11) . . . . ?
C1A N1 C1B C2B 161.25(10) . . . . ?
C1C N1 C1B C2B -80.93(13) . . . . ?
N1 C1B C2B N3B -83.87(13) . . . . ?
C1B C2B N3B C3B -178.26(11) . . . . ?
C2B N3B C3B C4B -174.07(12) . . . . ?
N3B C3B C4B C9B 104.78(15) . . . . ?
N3B C3B C4B C5B -77.33(17) . . . . ?
C9B C4B C5B C6B 0.3(2) . . . . ?
C3B C4B C5B C6B -177.60(13) . . . . ?
C4B C5B C6B C7B 1.4(2) . . . . ?
C5B C6B C7B C8B -1.0(2) . . . . ?
C6B C7B C8B C9B -1.0(2) . . . . ?
C6B C7B C8B C10B 176.22(12) . . . . ?
C5B C4B C9B C8B -2.3(2) . . . . ?
C3B C4B C9B C8B 175.62(12) . . . . ?
C7B C8B C9B C4B 2.66(19) . . . . ?
C10B C8B C9B C4B -174.57(12) . . . . ?
C7B C8B C10B N4B 70.80(17) . . . . ?
C9B C8B C10B N4B -112.03(14) . . . . ?
C8B C10B N4B C11B 177.61(12) . . . . ?
C10B N4B C11B C12B -178.29(12) . . . . ?
C12C N2 C12B C11B 79.25(13) . . . . ?
C12A N2 C12B C11B -163.45(10) . .. . . ?
N4B C11B C12B N2 81.59(14) . . . . ?
C1A N1 C1C C2C -77.01(13) . . . . ?
C1B N1 C1C C2C 165.25(10) . . . . ?
N1 C1C C2C N3C -83.88(13) . . . . ?
C1C C2C N3C C3C 173.39(11) . . . . ?
C2C N3C C3C C4C -177.05(11) . . . . ?
N3C C3C C4C C9C 108.09(14) . . . . ?
N3C C3C C4C C5C -74.47(16) . . . . ?
C9C C4C C5C C6C 0.4(2) . . . . ?
C3C C4C C5C C6C -177.07(13) . . . . ?
C4C C5C C6C C7C 1.0(2) . . . . ?
C5C C6C C7C C8C -0.5(2) . . . . ?
C6C C7C C8C C9C -1.4(2) . . . . ?
C6C C7C C8C C10C 176.03(13) . . . . ?
C5C C4C C9C C8C -2.3(2) . . . . ?
C3C C4C C9C C8C 175.24(12) . . . . ?
C7C C8C C9C C4C 2.7(2) . . . . ?
C10C C8C C9C C4C -174.72(12) . . . . ?
C9C C8C C10C N4C -108.32(14) . . . . ?
C7C C8C C10C N4C 74.28(16) . . . . ?
C8C C10C N4C C11C 178.61(11) . . . . ?
C10C N4C C11C C12C -178.35(11) . . . . ?
C12B N2 C12C C11C -164.68(11) . . . . ?
C12A N2 C12C C11C 78.02(13) . . . . ?
N4C C11C C12C N2 87.99(13) . . . . ?
